data_1520929
loop_
_publ_author_name
'Cernak, J.'
'Lipkowski, J.'

_publ_section_title
;
 Two polymorphs of Cu (tn) Ni (C N)4 containing tetracyanonickellate
 anions with triple bridging function: preparation and crystallographic
 characterization
;
_journal_name_full
;
Monatshefte fuer Chemie und verwandte Teile anderer Wissenschaften (109,1978-)
;
_journal_page_first 1195
_journal_page_last 1206
_journal_volume 130
_journal_year 1999
_chemical_formula_sum 'C7 H10 Cu N6 Ni'
_chemical_name_systematic '(Cu (C3 H6 (N H2)2)) (Ni (C N)4)'
_space_group_IT_number 61
_symmetry_space_group_name_Hall '-P 2ac 2ab'
_symmetry_space_group_name_H-M 'P b c a'
_cell_angle_alpha 90
_cell_angle_beta 90
_cell_angle_gamma 90
_cell_formula_units_Z 8
_cell_length_a 9.466
_cell_length_b 12.268
_cell_length_c 19.096
_cell_volume 2217.597
_citation_journal_id_ASTM MOCMB7
_cod_data_source_file Cernak_MOCMB7_1999_489.cif
_cod_data_source_block C7H10Cu1N6Ni1
_cod_original_formula_sum 'C7 H10 Cu1 N6 Ni1'
_cod_database_code 1520929

loop_
_symmetry_equiv_pos_as_xyz
x,y,z
-x+1/2,-y,z+1/2
x+1/2,-y+1/2,-z
-x,y+1/2,-z+1/2
-x,-y,-z
x-1/2,y,-z-1/2
-x-1/2,y-1/2,z
x,-y-1/2,z-1/2

loop_
_atom_site_label
_atom_site_type_symbol
_atom_site_fract_x
_atom_site_fract_y
_atom_site_fract_z
_atom_site_occupancy
_atom_site_U_iso_or_equiv
N3 N-3 0.014 0.0701 0.1642 1 0.0
C7 C+3 0.4207 0.2813 0.0759 1 0.0
N1 N-3 -0.0102 0.2827 0.1114 1 0.0
N2 N-3 0.2016 0.2917 0.2257 1 0.0
Cu1 Cu+2 0.15476 0.18695 0.13579 1 0.0
C4 C+2 0.7467 0.4791 0.0496 1 0.0
C5 C+3 0.458 0.1254 0.1613 1 0.0
Ni1 Ni+2 0.73206 0.41868 0.1394 1 0.0
C1 C+2 0.8906 0.3336 0.1201 1 0.0
N5 N-3 0.3123 0.0811 0.1558 1 0.0
N6 N-3 0.272 0.2549 0.0586 1 0.0
C3 C+2 0.5789 0.5105 0.1573 1 0.0
C6 C+2 0.5045 0.18 0.0943 1 0.0
C2 C+2 0.7138 0.3452 0.2249 1 0.0
N4 N-3 0.7576 0.5109 -0.0065 1 0.0
